data_1573234
loop_
_publ_author_name
'Sumida, Akifumi'
'Saeki, Akinori'
'Matsuo, Kyohei'
'Naka, Kensuke'
'Imoto, Hiroaki'

_publ_section_title
;
 Dithienoarsinines: Stable and Planer \p-Extended Arsabenzenes
;
_journal_name_full 'Chemical Science'
_journal_paper_doi 10.1039/D4SC06590E
_journal_year 2024
_chemical_formula_moiety 'C23 H13 As S2'
_chemical_formula_sum 'C23 H13 As S2'
_chemical_formula_weight 428.37
_space_group_crystal_system monoclinic
_space_group_IT_number 15
_space_group_name_Hall '-I 2ya'
_space_group_name_H-M_alt 'I 1 2/a 1'
_atom_sites_solution_hydrogens geom
_atom_sites_solution_primary dual
_audit_creation_date 2024-06-23
_audit_creation_method
;
Olex2 1.5-ac5-024
(compiled 2022.04.12 svn.rca3783a0 for Rigaku Oxford Diffraction, GUI svn.r6498)
;
_audit_update_record
;
2024-09-20 deposited with the CCDC.	2024-11-18 downloaded from the CCDC.
;
_cell_angle_alpha 90
_cell_angle_beta 90.732(3)
_cell_angle_gamma 90
_cell_formula_units_Z 8
_cell_length_a 16.1897(5)
_cell_length_b 7.1373(3)
_cell_length_c 31.4478(9)
_cell_measurement_reflns_used 6237
_cell_measurement_temperature 100.00
_cell_measurement_theta_max 32.8100
_cell_measurement_theta_min 2.8810
_cell_volume 3633.5(2)
_computing_cell_refinement 'CrysAlisPro 1.171.42.91a (Rigaku OD, 2023)'
_computing_data_collection 'CrysAlisPro 1.171.42.91a (Rigaku OD, 2023)'
_computing_data_reduction 'CrysAlisPro 1.171.42.91a (Rigaku OD, 2023)'
_computing_molecular_graphics 'Olex2 1.5-ac5-024 (Dolomanov et al., 2009)'
_computing_publication_material 'Olex2 1.5-ac5-024 (Dolomanov et al., 2009)'
_computing_structure_refinement 'SHELXL 2018/3 (Sheldrick, 2015)'
_computing_structure_solution 'SHELXT 2018/2 (Sheldrick, 2018)'
_diffrn_ambient_temperature 100.00
_diffrn_detector 'CCD plate'
_diffrn_measured_fraction_theta_full 0.998
_diffrn_measured_fraction_theta_max 0.999
_diffrn_measurement_details
;
List of Runs (angles in degrees, time in seconds):

  # Type    Start    End  Width  t~exp~   \w     \q     \k     \f   Frames
#--------------------------------------------------------------------------
  1  \w    -68.00 114.00   0.10    1.75    --   30.00  54.00-180.00 1820
  2  \w     41.00  79.00   0.10    1.75    --   30.00  54.00  90.00  380
  3  \w    -17.00  19.00   0.10    1.75    --   30.00  54.00 120.00  360
  4  \w     41.00  66.00   0.10    1.75    --   30.00  54.00  30.00  250
;
_diffrn_measurement_device 'two-circle diffractometer'
_diffrn_measurement_device_type 'XtaLAB Mini (JP)'
_diffrn_measurement_method '\w scans'
_diffrn_orient_matrix_type 'CrysAlisPro convention (1999,Acta A55,543-557)'
_diffrn_orient_matrix_UB_11 0.0412406000
_diffrn_orient_matrix_UB_12 -0.0332215000
_diffrn_orient_matrix_UB_13 0.0006042000
_diffrn_orient_matrix_UB_21 -0.0008111000
_diffrn_orient_matrix_UB_22 -0.0010570000
_diffrn_orient_matrix_UB_23 0.0225387000
_diffrn_orient_matrix_UB_31 -0.0146949000
_diffrn_orient_matrix_UB_32 -0.0937458000
_diffrn_orient_matrix_UB_33 -0.0004696000
_diffrn_radiation_monochromator graphite
_diffrn_radiation_probe x-ray
_diffrn_radiation_type 'Mo K\a'
_diffrn_radiation_wavelength 0.71073
_diffrn_reflns_av_R_equivalents 0.0240
_diffrn_reflns_av_unetI/netI 0.0274
_diffrn_reflns_Laue_measured_fraction_full 0.998
_diffrn_reflns_Laue_measured_fraction_max 0.999
_diffrn_reflns_limit_h_max 20
_diffrn_reflns_limit_h_min -20
_diffrn_reflns_limit_k_max 8
_diffrn_reflns_limit_k_min -8
_diffrn_reflns_limit_l_max 36
_diffrn_reflns_limit_l_min -39
_diffrn_reflns_number 8410
_diffrn_reflns_point_group_measured_fraction_full 0.998
_diffrn_reflns_point_group_measured_fraction_max 0.999
_diffrn_reflns_theta_full 25.242
_diffrn_reflns_theta_max 26.373
_diffrn_reflns_theta_min 2.591
_diffrn_source 'fine-focus sealed X-ray tube'
_diffrn_source_type 'Rigaku (Mo) X-ray Source'
_exptl_absorpt_coefficient_mu 2.104
_exptl_absorpt_correction_T_max 0.122
_exptl_absorpt_correction_T_min 0.015
_exptl_absorpt_correction_type analytical
_exptl_absorpt_process_details
;
CrysAlisPro 1.171.42.91a (Rigaku Oxford Diffraction, 2023)
Analytical numeric absorption correction using a multifaceted crystal
model based on expressions derived by R.C. Clark & J.S. Reid.
(Clark, R. C. & Reid, J. S. (1995). Acta Cryst. A51, 887-897)
Empirical absorption correction using spherical harmonics,
implemented in SCALE3 ABSPACK scaling algorithm.
;
_exptl_crystal_colour colourless
_exptl_crystal_colour_primary colourless
_exptl_crystal_density_diffrn 1.566
_exptl_crystal_description block
_exptl_crystal_F_000 1728
_exptl_crystal_size_max 0.54
_exptl_crystal_size_mid 0.33
_exptl_crystal_size_min 0.15
_refine_diff_density_max 0.653
_refine_diff_density_min -0.353
_refine_diff_density_rms 0.078
_refine_ls_extinction_method none
_refine_ls_goodness_of_fit_ref 1.084
_refine_ls_hydrogen_treatment constr
_refine_ls_matrix_type full
_refine_ls_number_parameters 235
_refine_ls_number_reflns 3705
_refine_ls_number_restraints 36
_refine_ls_restrained_S_all 1.082
_refine_ls_R_factor_all 0.0359
_refine_ls_R_factor_gt 0.0345
_refine_ls_shift/su_max 0.003
_refine_ls_shift/su_mean 0.000
_refine_ls_structure_factor_coef Fsqd
_refine_ls_weighting_details 'w=1/[\s^2^(Fo^2^)+(0.0462P)^2^+7.1908P] where P=(Fo^2^+2Fc^2^)/3'
_refine_ls_weighting_scheme calc
_refine_ls_wR_factor_gt 0.0909
_refine_ls_wR_factor_ref 0.0919
_reflns_Friedel_coverage 0.000
_reflns_number_gt 3540
_reflns_number_total 3705
_reflns_threshold_expression 'I > 2\s(I)'
_cod_data_source_file d4sc06590e2.cif
_cod_data_source_block 3c-benzyne
_cod_database_code 1573234
_shelx_shelxl_version_number 2018/3
_chemical_oxdiff_formula CHAsS
_chemical_oxdiff_usercomment ' '
_shelx_space_group_comment
;
The symmetry employed for this shelxl refinement is uniquely defined
by the following loop, which should always be used as a source of
symmetry information in preference to the above space-group names.
They are only intended as comments.
;
_shelx_estimated_absorpt_t_max 0.743
_shelx_estimated_absorpt_t_min 0.396
_olex2_refinement_description
;
1. Fixed Uiso
 At 1.2 times of:
  All C(H) groups
2. Rigid body (RIGU) restrains
 C8, C1, C7, C4, C6, C5
 with sigma for 1-2 distances of 0.002 and sigma for 1-3 distances of 0.002
3.a Ternary CH refined with riding coordinates:
 C23(H23)
3.b Aromatic/amide H refined with riding coordinates:
 C22(H22), C21(H21), C19(H19), C20(H20), C15(H15), C7(H7), C4(H4), C14(H14),
 C12(H12), C13(H13), C6(H6), C5(H5)
;
_olex2_submission_special_instructions 'No special instructions were received'
_oxdiff_exptl_absorpt_empirical_details
;
Empirical correction (ABSPACK) includes:
- Absorption correction using spherical harmonics
- Frame scaling
;
_oxdiff_exptl_absorpt_empirical_full_max 1.826
_oxdiff_exptl_absorpt_empirical_full_min 0.510

loop_
_space_group_symop_operation_xyz
'x, y, z'
'-x+1/2, y, -z'
'x+1/2, y+1/2, z+1/2'
'-x+1, y+1/2, -z+1/2'
'-x, -y, -z'
'x-1/2, -y, z'
'-x+1/2, -y+1/2, -z+1/2'
'x, -y+1/2, z+1/2'

loop_
_atom_site_label
_atom_site_type_symbol
_atom_site_fract_x
_atom_site_fract_y
_atom_site_fract_z
_atom_site_U_iso_or_equiv
_atom_site_adp_type
_atom_site_occupancy
_atom_site_site_symmetry_order
_atom_site_calc_flag
_atom_site_refinement_flags_posn
_atom_site_refinement_flags_adp
_atom_site_refinement_flags_occupancy
_atom_site_disorder_assembly
_atom_site_disorder_group
As1 As 0.31432(2) 0.72264(4) 0.65793(2) 0.02663(11) Uani 1 1 d . . . . .
S2 S 0.19966(4) 0.55330(9) 0.73578(2) 0.02241(15) Uani 1 1 d . . . . .
S1 S 0.21471(4) 0.85504(9) 0.56959(2) 0.02960(16) Uani 1 1 d . . . . .
C22 C 0.13722(14) 0.0813(3) 0.67808(7) 0.0200(5) Uani 1 1 d . . . . .
H22 H 0.148601 0.025962 0.651313 0.024 Uiso 1 1 calc R U . . .
C17 C 0.17173(13) 0.2563(3) 0.68890(7) 0.0178(5) Uani 1 1 d . . . . .
C16 C 0.22392(13) 0.3789(3) 0.66506(7) 0.0179(4) Uani 1 1 d . . . . .
C9 C 0.23118(14) 0.5101(3) 0.59267(7) 0.0193(5) Uani 1 1 d . . . . .
C3 C 0.24295(14) 0.5403(3) 0.68586(7) 0.0213(5) Uani 1 1 d . . . . .
C23 C 0.25863(13) 0.3479(3) 0.62086(7) 0.0180(4) Uani 1 1 d . . . . .
H23 H 0.239465 0.225505 0.608804 0.022 Uiso 1 1 calc R U . . .
C18 C 0.15326(13) 0.3344(3) 0.72903(7) 0.0191(4) Uani 1 1 d . . . . .
C21 C 0.08670(14) -0.0095(4) 0.70658(8) 0.0235(5) Uani 1 1 d . . . . .
H21 H 0.063096 -0.127041 0.699159 0.028 Uiso 1 1 calc R U . . .
C19 C 0.10290(14) 0.2421(4) 0.75817(8) 0.0215(5) Uani 1 1 d . . . . .
H19 H 0.091713 0.295552 0.785151 0.026 Uiso 1 1 calc R U . . .
C20 C 0.06984(14) 0.0703(4) 0.74650(8) 0.0237(5) Uani 1 1 d . . . . .
H20 H 0.035257 0.005381 0.765719 0.028 Uiso 1 1 calc R U . . .
C10 C 0.18450(14) 0.5022(4) 0.55352(7) 0.0213(5) Uani 1 1 d . . . . .
C8 C 0.35318(14) 0.3543(4) 0.62421(7) 0.0225(5) Uani 1 1 d . . . . .
C15 C 0.15312(15) 0.3474(4) 0.53130(8) 0.0249(5) Uani 1 1 d . . . . .
H15 H 0.162125 0.224195 0.541802 0.030 Uiso 1 1 calc R U . . .
C2 C 0.25063(16) 0.6877(4) 0.60502(8) 0.0240(5) Uani 1 1 d . . . . .
C1 C 0.38872(15) 0.5180(4) 0.64054(7) 0.0267(5) Uani 1 1 d . . . . .
C7 C 0.40281(15) 0.2069(4) 0.61140(8) 0.0278(5) Uani 1 1 d . . . . .
H7 H 0.378503 0.095192 0.600625 0.033 Uiso 1 1 calc R U . . .
C4 C 0.47513(15) 0.5373(5) 0.64333(8) 0.0310(6) Uani 1 1 d . . . . .
H4 H 0.499710 0.649843 0.653514 0.037 Uiso 1 1 calc R U . . .
C11 C 0.17041(16) 0.6839(4) 0.53701(8) 0.0268(5) Uani 1 1 d . . . . .
C14 C 0.10888(16) 0.3753(4) 0.49392(8) 0.0314(6) Uani 1 1 d . . . . .
H14 H 0.087298 0.270467 0.478827 0.038 Uiso 1 1 calc R U . . .
C12 C 0.12559(17) 0.7117(4) 0.49919(9) 0.0324(6) Uani 1 1 d . . . . .
H12 H 0.116131 0.834211 0.488398 0.039 Uiso 1 1 calc R U . . .
C13 C 0.09555(16) 0.5565(5) 0.47804(8) 0.0347(6) Uani 1 1 d . . . . .
H13 H 0.065241 0.572579 0.452234 0.042 Uiso 1 1 calc R U . . .
C6 C 0.48893(17) 0.2234(5) 0.61442(9) 0.0388(7) Uani 1 1 d . . . . .
H6 H 0.523167 0.123341 0.605340 0.047 Uiso 1 1 calc R U . . .
C5 C 0.52394(16) 0.3850(5) 0.63057(9) 0.0416(7) Uani 1 1 d . . . . .
H5 H 0.582353 0.393496 0.633137 0.050 Uiso 1 1 calc R U . . .

loop_
_atom_site_aniso_label
_atom_site_aniso_U_11
_atom_site_aniso_U_22
_atom_site_aniso_U_33
_atom_site_aniso_U_23
_atom_site_aniso_U_13
_atom_site_aniso_U_12
As1 0.03634(17) 0.02227(17) 0.02124(15) -0.00163(10) -0.00103(11) -0.01375(11)
S2 0.0299(3) 0.0175(3) 0.0198(3) -0.0026(2) -0.0006(2) -0.0040(2)
S1 0.0449(4) 0.0177(3) 0.0262(3) 0.0016(3) -0.0002(3) 0.0031(3)
C22 0.0203(10) 0.0176(12) 0.0221(11) -0.0020(9) -0.0034(8) 0.0002(9)
C17 0.0151(10) 0.0174(11) 0.0209(11) 0.0023(9) -0.0039(8) 0.0025(8)
C16 0.0169(10) 0.0166(12) 0.0201(10) 0.0011(9) -0.0036(8) -0.0006(9)
C9 0.0209(10) 0.0167(12) 0.0203(10) -0.0012(9) 0.0002(8) -0.0001(9)
C3 0.0255(11) 0.0187(12) 0.0198(10) 0.0002(9) -0.0013(8) -0.0040(9)
C23 0.0183(10) 0.0152(11) 0.0204(10) 0.0000(9) -0.0022(8) -0.0010(9)
C18 0.0189(10) 0.0166(12) 0.0216(11) -0.0001(9) -0.0042(8) 0.0007(9)
C21 0.0236(11) 0.0196(12) 0.0272(12) 0.0006(10) -0.0047(9) -0.0047(10)
C19 0.0207(11) 0.0230(13) 0.0208(11) -0.0003(9) -0.0013(9) 0.0021(9)
C20 0.0208(11) 0.0256(13) 0.0248(11) 0.0044(10) 0.0008(9) -0.0025(10)
C10 0.0211(11) 0.0236(13) 0.0193(10) 0.0002(9) 0.0009(8) 0.0046(9)
C8 0.0181(10) 0.0304(13) 0.0190(10) 0.0070(10) -0.0021(8) -0.0025(9)
C15 0.0243(11) 0.0262(14) 0.0240(11) -0.0028(10) -0.0020(9) 0.0009(10)
C2 0.0312(12) 0.0182(12) 0.0225(11) 0.0034(10) -0.0014(9) -0.0020(10)
C1 0.0255(11) 0.0343(14) 0.0203(11) 0.0056(10) -0.0021(9) -0.0090(10)
C7 0.0231(11) 0.0357(15) 0.0244(12) 0.0109(11) 0.0011(9) 0.0055(10)
C4 0.0199(11) 0.0523(17) 0.0208(11) 0.0069(11) -0.0061(9) -0.0119(11)
C11 0.0308(13) 0.0257(14) 0.0238(12) 0.0002(10) 0.0011(9) 0.0054(11)
C14 0.0280(12) 0.0408(17) 0.0251(12) -0.0061(12) -0.0048(10) 0.0000(12)
C12 0.0355(14) 0.0344(16) 0.0274(13) 0.0065(11) 0.0005(11) 0.0136(12)
C13 0.0294(13) 0.0525(19) 0.0221(12) -0.0002(12) -0.0042(10) 0.0083(13)
C6 0.0239(12) 0.0582(19) 0.0344(15) 0.0161(13) 0.0014(11) 0.0103(12)
C5 0.0227(12) 0.068(2) 0.0339(14) 0.0198(14) -0.0029(10) -0.0028(12)

loop_
_atom_type_symbol
_atom_type_description
_atom_type_scat_dispersion_real
_atom_type_scat_dispersion_imag
_atom_type_scat_source
C C 0.0033 0.0016 'International Tables Vol C Tables 4.2.6.8 and 6.1.1.4'
H H 0.0000 0.0000 'International Tables Vol C Tables 4.2.6.8 and 6.1.1.4'
As As 0.0499 2.0058 'International Tables Vol C Tables 4.2.6.8 and 6.1.1.4'
S S 0.1246 0.1234 'International Tables Vol C Tables 4.2.6.8 and 6.1.1.4'

loop_
_exptl_crystal_face_index_h
_exptl_crystal_face_index_k
_exptl_crystal_face_index_l
_exptl_crystal_face_perp_dist
2 0 1 0.1514
-2 0 -1 0.1277
0 -2 1 0.2824
0 2 -1 0.2370
0 0 1 0.0781
0 0 -1 0.0716

loop_
_geom_angle_atom_site_label_1
_geom_angle_atom_site_label_2
_geom_angle_atom_site_label_3
_geom_angle
_geom_angle_site_symmetry_1
_geom_angle_site_symmetry_3
_geom_angle_publ_flag
C3 As1 C2 89.39(10) . . ?
C3 As1 C1 89.91(10) . . ?
C2 As1 C1 89.26(10) . . ?
C3 S2 C18 91.17(11) . . ?
C2 S1 C11 91.57(13) . . ?
C21 C22 C17 119.7(2) . . ?
C22 C17 C16 130.5(2) . . ?
C22 C17 C18 118.5(2) . . ?
C18 C17 C16 111.0(2) . . ?
C17 C16 C23 128.0(2) . . ?
C3 C16 C17 113.4(2) . . ?
C3 C16 C23 118.6(2) . . ?
C10 C9 C23 128.0(2) . . ?
C2 C9 C23 118.5(2) . . ?
C2 C9 C10 113.4(2) . . ?
S2 C3 As1 128.35(14) . . ?
C16 C3 As1 118.67(17) . . ?
C16 C3 S2 112.98(18) . . ?
C16 C23 C8 108.23(18) . . ?
C9 C23 C16 108.23(19) . . ?
C9 C23 C8 107.52(18) . . ?
C17 C18 S2 111.43(17) . . ?
C19 C18 S2 126.54(19) . . ?
C19 C18 C17 122.0(2) . . ?
C22 C21 C20 120.8(2) . . ?
C20 C19 C18 118.0(2) . . ?
C19 C20 C21 121.0(2) . . ?
C15 C10 C9 130.0(2) . . ?
C15 C10 C11 119.0(2) . . ?
C11 C10 C9 111.0(2) . . ?
C1 C8 C23 117.2(2) . . ?
C7 C8 C23 122.6(2) . . ?
C7 C8 C1 120.3(2) . . ?
C14 C15 C10 119.5(3) . . ?
S1 C2 As1 128.88(15) . . ?
C9 C2 As1 118.49(18) . . ?
C9 C2 S1 112.62(18) . . ?
C8 C1 As1 118.06(18) . . ?
C8 C1 C4 120.6(3) . . ?
C4 C1 As1 121.3(2) . . ?
C8 C7 C6 119.8(3) . . ?
C5 C4 C1 117.9(3) . . ?
C10 C11 S1 111.32(18) . . ?
C12 C11 S1 127.3(2) . . ?
C12 C11 C10 121.4(3) . . ?
C15 C14 C13 120.7(3) . . ?
C13 C12 C11 118.2(3) . . ?
C12 C13 C14 121.2(2) . . ?
C5 C6 C7 119.9(3) . . ?
C6 C5 C4 121.5(2) . . ?

loop_
_geom_bond_atom_site_label_1
_geom_bond_atom_site_label_2
_geom_bond_distance
_geom_bond_site_symmetry_2
_geom_bond_publ_flag
As1 C3 1.956(2) . ?
As1 C2 1.962(2) . ?
As1 C1 1.975(3) . ?
S2 C3 1.730(2) . ?
S2 C18 1.746(3) . ?
S1 C2 1.729(3) . ?
S1 C11 1.743(3) . ?
C22 C17 1.408(3) . ?
C22 C21 1.383(3) . ?
C17 C16 1.434(3) . ?
C17 C18 1.415(3) . ?
C16 C3 1.358(3) . ?
C16 C23 1.522(3) . ?
C9 C23 1.521(3) . ?
C9 C10 1.438(3) . ?
C9 C2 1.362(4) . ?
C23 C8 1.534(3) . ?
C18 C19 1.399(3) . ?
C21 C20 1.408(3) . ?
C19 C20 1.385(4) . ?
C10 C15 1.399(4) . ?
C10 C11 1.414(4) . ?
C8 C1 1.397(4) . ?
C8 C7 1.387(4) . ?
C15 C14 1.383(3) . ?
C1 C4 1.407(3) . ?
C7 C6 1.401(4) . ?
C4 C5 1.406(5) . ?
C11 C12 1.399(4) . ?
C14 C13 1.402(4) . ?
C12 C13 1.377(4) . ?
C6 C5 1.379(5) . ?

loop_
_exptl_oxdiff_crystal_face_indexfrac_h
_exptl_oxdiff_crystal_face_indexfrac_k
_exptl_oxdiff_crystal_face_indexfrac_l
_exptl_oxdiff_crystal_face_x
_exptl_oxdiff_crystal_face_y
_exptl_oxdiff_crystal_face_z
1.9989 0.0001 1.0016 0.0830 0.0210 -0.0299
-1.9989 -0.0001 -1.0016 -0.0830 -0.0210 0.0299
-0.0015 -1.9997 0.9981 0.0670 0.0246 0.1870
0.0015 1.9997 -0.9981 -0.0670 -0.0246 -0.1870
-0.0005 0.0001 1.0001 0.0006 0.0225 -0.0005
0.0005 -0.0001 -1.0001 -0.0006 -0.0225 0.0005
